data_7251464
loop_
_publ_author_name
'Perry-Britton, Meabh K. S.'
'Du, Jessica J.'
'White, Nicholas G.'

_publ_section_title
;
 1D chains and an open 3D network from poly(diethylamidinium) cations and
 polycarboxylate anions
;
_journal_issue 5
_journal_name_full CrystEngComm
_journal_page_first 990
_journal_page_last 999
_journal_paper_doi 10.1039/D5CE01146A
_journal_volume 28
_journal_year 2026
_chemical_compound_source synthesized
_chemical_formula_moiety 'C45 H64 N8, 4(C14 H9 O4)'
_chemical_formula_sum 'C101 H100 N8 O16'
_chemical_formula_weight 1681.96
_space_group_IT_number 88
_space_group_name_Hall '-I 4ad'
_space_group_name_H-M_alt 'I 41/a :2'
_symmetry_cell_setting tetragonal
_symmetry_space_group_name_Hall '-I 4ad'
_symmetry_space_group_name_H-M 'I 41/a :2'
_atom_sites_solution_hydrogens difmap
_atom_sites_solution_primary other
_audit_update_record
;
2025-11-19 deposited with the CCDC.	2026-01-09 downloaded from the CCDC.
;
_cell_angle_alpha 90
_cell_angle_beta 90
_cell_angle_gamma 90
_cell_formula_units_Z 4
_cell_length_a 22.70732(9)
_cell_length_b 22.70732(9)
_cell_length_c 17.56650(11)
_cell_measurement_reflns_used 40910
_cell_measurement_temperature 150
_cell_measurement_theta_max 77.5
_cell_measurement_theta_min 2.76
_cell_volume 9057.68(8)
_computing_cell_refinement 'CrysAlisPro, (Agilent, 2011)'
_computing_data_collection 'CrysAlisPro, (Agilent, 2011)'
_computing_data_reduction 'CrysAlisPro, (Agilent, 2011)'
_computing_publication_material 'CRYSTALS (Betteridge et al., 2003)'
_computing_structure_refinement 'CRYSTALS (Betteridge et al., 2003)'
_computing_structure_solution 'Superflip (Palatinus & Chapuis, 2007)'
_diffrn_ambient_temperature 150
_diffrn_measured_fraction_theta_full 1.000
_diffrn_measured_fraction_theta_max 1.000
_diffrn_measurement_device Area
_diffrn_measurement_device_type 'Oxford Diffraction SuperNova'
_diffrn_measurement_method \w
_diffrn_radiation_monochromator mirrors
_diffrn_radiation_type 'Cu K\a'
_diffrn_radiation_wavelength 1.54184
_diffrn_reflns_av_R_equivalents 0.0375
_diffrn_reflns_av_unetI/netI 1.574
_diffrn_reflns_limit_h_max 28
_diffrn_reflns_limit_h_min -27
_diffrn_reflns_limit_k_max 28
_diffrn_reflns_limit_k_min -26
_diffrn_reflns_limit_l_max 21
_diffrn_reflns_limit_l_min -21
_diffrn_reflns_number 67557
_diffrn_reflns_theta_full 74.412
_diffrn_reflns_theta_max 74.412
_diffrn_reflns_theta_min 3.181
_diffrn_standards_number 0
_exptl_absorpt_coefficient_mu 0.680
_exptl_absorpt_correction_T_max 1.00
_exptl_absorpt_correction_T_min 0.789
_exptl_absorpt_correction_type multi-scan
_exptl_absorpt_process_details 'CrysAlisPro, (Agilent, 2011)'
_exptl_crystal_colour colourless
_exptl_crystal_density_diffrn 1.233
_exptl_crystal_density_meas ?
_exptl_crystal_density_method 'not measured'
_exptl_crystal_description block
_exptl_crystal_F_000 3560
_exptl_crystal_recrystallization_method 'Re-crystallisation from solvent: Ethanol'
_exptl_crystal_size_max 0.46
_exptl_crystal_size_mid 0.26
_exptl_crystal_size_min 0.18
_refine_diff_density_max 0.29
_refine_diff_density_min -0.19
_refine_ls_extinction_method None
_refine_ls_goodness_of_fit_ref 0.9997
_refine_ls_hydrogen_treatment mixed
_refine_ls_matrix_type full
_refine_ls_number_parameters 312
_refine_ls_number_reflns 4625
_refine_ls_number_restraints 15
_refine_ls_R_factor_all 0.0449
_refine_ls_R_factor_gt 0.0423
_refine_ls_shift/su_max 0.0006320
_refine_ls_shift/su_mean 0.0000874
_refine_ls_structure_factor_coef Fsqd
_refine_ls_weighting_details
;
 Method= Modified Sheldrick 
 w=1/[\s^2^(F^2^) + ( 0.08P)^2^ + 5.01P] 
 ,where P=(max(Fo^2^,0) + 2Fc^2^)/3 
;
_refine_ls_weighting_scheme calc
_refine_ls_wR_factor_all 0.1287
_refine_ls_wR_factor_gt 0.1253
_refine_ls_wR_factor_ref 0.1287
_reflns_limit_h_max 20
_reflns_limit_h_min -19
_reflns_limit_k_max 28
_reflns_limit_k_min 0
_reflns_limit_l_max 21
_reflns_limit_l_min 0
_reflns_number_gt 4222
_reflns_number_total 4625
_reflns_threshold_expression I>2.0\s(I)
_oxford_diffrn_Wilson_B_factor 2.97
_oxford_diffrn_Wilson_scale 0.54
_oxford_refine_ls_scale 1.340(8)
_cod_data_source_file d5ce01146a2.cif
_cod_data_source_block Tetra_BPDC
_cod_depositor_comments
;
The following automatic conversions were performed:

data item '_exptl_crystal_density_meas' value 'not measured' was
changed to '?' -- the value is perceived as not measured.

Automatic conversion script
Id: cif_fix_values 8170 2020-07-09 18:12:32Z antanas 
;
_cod_original_cell_volume 9057.68(9)
_cod_original_sg_symbol_H-M 'I 41/a '
_cod_database_code 7251464
_oxford_refine_reflns_threshold_expression I>-3.0\s(I)
_refine_ls_r_factor_ref 0.0449
_reflns_number_all 4625

loop_
_symmetry_equiv_pos_as_xyz
x,y,z
-x,-y,-z
x+1/2,y+1/2,z+1/2
-x+1/2,-y+1/2,-z+1/2
y+3/4,-x+3/4,z+3/4
-y+3/4,x+3/4,-z+3/4
y+5/4,-x+5/4,z+5/4
-y+5/4,x+5/4,-z+5/4
x+1/2,y,-z+1/2
-x+1/2,-y,z+1/2
x+1,y+1/2,-z+1
-x+1,-y+1/2,z+1
-y+3/4,x+1/4,z+1/4
y+3/4,-x+1/4,-z+1/4
-y+5/4,x+3/4,z+3/4
y+5/4,-x+3/4,-z+3/4

loop_
_atom_site_label
_atom_site_type_symbol
_atom_site_fract_x
_atom_site_fract_y
_atom_site_fract_z
_atom_site_U_iso_or_equiv
_atom_site_occupancy
_atom_site_adp_type
_atom_site_refinement_flags_posn
_atom_site_refinement_flags_adp
_atom_site_refinement_flags_occupancy
_atom_site_disorder_assembly
_atom_site_disorder_group
_atom_site_attached_hydrogens
C1 C 0.5000 0.7500 0.1250 0.0302 1.0000 Uani S T . . . .
C2 C 0.54860(6) 0.76962(6) 0.06905(6) 0.0318 1.0000 Uani . . . . . .
C3 C 0.54154(6) 0.82283(6) 0.03024(7) 0.0371 1.0000 Uani . . . . . .
C4 C 0.57635(7) 0.83647(6) -0.03187(7) 0.0404 1.0000 Uani . . . . . .
C5 C 0.61983(6) 0.79747(6) -0.05619(7) 0.0386 1.0000 Uani . . . . . .
C6 C 0.62953(7) 0.74590(6) -0.01580(7) 0.0408 1.0000 Uani . . . . . .
C7 C 0.59373(6) 0.73197(6) 0.04629(7) 0.0377 1.0000 Uani . . . . . .
C8 C 0.65438(7) 0.81026(6) -0.12639(7) 0.0390 1.0000 Uani D . . . . .
N9 N 0.71180(5) 0.81236(5) -0.12111(6) 0.0378 1.0000 Uani D . . . . .
C10 C 0.75058(6) 0.82213(6) -0.18667(7) 0.0387 1.0000 Uani D . . . . .
C11 C 0.81234(7) 0.80191(7) -0.16917(9) 0.0455 1.0000 Uani . . . . . .
N12 N 0.62697(6) 0.81833(6) -0.19187(6) 0.0471 1.0000 Uani D . . . . .
C13 C 0.56857(19) 0.79417(16) -0.2081(2) 0.0393 0.5000 Uani D . . . 1 .
C14 C 0.52819(17) 0.84707(16) -0.2246(2) 0.0569 0.5000 Uani D . . . 1 .
C23 C 0.56086(19) 0.8222(3) -0.2077(2) 0.0562 0.5000 Uani D . . . 2 .
C24 C 0.54855(19) 0.7969(2) -0.2848(2) 0.0724 0.5000 Uani D . . . 2 .
O51 O 0.82673(5) 0.65472(5) -0.16281(5) 0.0498 1.0000 Uani . . . . . .
O52 O 0.81633(4) 0.55793(4) -0.15014(5) 0.0386 1.0000 Uani D . . . . .
C53 C 0.81429(6) 0.61117(6) -0.12495(7) 0.0355 1.0000 Uani . . . . . .
C54 C 0.79701(6) 0.61708(6) -0.04287(7) 0.0358 1.0000 Uani . . . . . .
C55 C 0.79365(8) 0.67223(6) -0.00917(7) 0.0459 1.0000 Uani . . . . . .
C56 C 0.78045(8) 0.67787(6) 0.06778(7) 0.0480 1.0000 Uani . . . . . .
C57 C 0.77074(6) 0.62817(6) 0.11257(7) 0.0371 1.0000 Uani . . . . . .
C58 C 0.77305(6) 0.57310(6) 0.07783(7) 0.0374 1.0000 Uani . . . . . .
C59 C 0.78580(6) 0.56743(6) 0.00092(7) 0.0365 1.0000 Uani . . . . . .
C60 C 0.75845(6) 0.63225(6) 0.19569(7) 0.0360 1.0000 Uani . . . . . .
C61 C 0.78309(8) 0.67602(6) 0.24101(8) 0.0476 1.0000 Uani . . . . . .
C62 C 0.77324(7) 0.67719(6) 0.31921(7) 0.0439 1.0000 Uani . . . . . .
C63 C 0.73833(6) 0.63433(6) 0.35345(6) 0.0329 1.0000 Uani . . . . . .
C64 C 0.71347(6) 0.59075(6) 0.30854(7) 0.0362 1.0000 Uani . . . . . .
C65 C 0.72286(6) 0.59019(6) 0.23050(7) 0.0372 1.0000 Uani . . . . . .
C66 C 0.72816(6) 0.63500(6) 0.43829(6) 0.0331 1.0000 Uani . . . . . .
O67 O 0.74432(5) 0.67783(5) 0.47571(5) 0.0456 1.0000 Uani . . . . . .
O68 O 0.70249(5) 0.58918(4) 0.46442(5) 0.0427 1.0000 Uani . . . . . .
H31 H 0.5096 0.8488 0.0428 0.0482 1.0000 Uiso R . . . . .
H41 H 0.5706 0.8726 -0.0610 0.0492 1.0000 Uiso R . . . . .
H61 H 0.6600 0.7175 -0.0349 0.0488 1.0000 Uiso R . . . . .
H71 H 0.6000 0.6958 0.0712 0.0489 1.0000 Uiso R . . . . .
H101 H 0.7532 0.8617 -0.1954 0.0466 1.0000 Uiso R . . . . .
H102 H 0.7346 0.8013 -0.2313 0.0473 1.0000 Uiso R . . . . .
H111 H 0.8365 0.8106 -0.2174 0.0669 1.0000 Uiso R . . . . .
H112 H 0.8280 0.8226 -0.1237 0.0653 1.0000 Uiso R . . . . .
H113 H 0.8141 0.7593 -0.1617 0.0659 1.0000 Uiso R . . . . .
H132 H 0.5685 0.7663 -0.2446 0.0475 0.5000 Uiso R . . . 1 .
H131 H 0.5553 0.7709 -0.1629 0.0470 0.5000 Uiso R . . . 1 .
H141 H 0.4921 0.8361 -0.2464 0.0853 0.5000 Uiso R . . . 1 .
H142 H 0.5489 0.8764 -0.2507 0.0870 0.5000 Uiso R . . . 1 .
H143 H 0.5182 0.8647 -0.1742 0.0862 0.5000 Uiso R . . . 1 .
H232 H 0.5490 0.8637 -0.2028 0.0706 0.5000 Uiso R . . . 2 .
H231 H 0.5370 0.7985 -0.1686 0.0702 0.5000 Uiso R . . . 2 .
H241 H 0.5051 0.7993 -0.2806 0.1049 0.5000 Uiso R . . . 2 .
H243 H 0.5670 0.8239 -0.3201 0.1035 0.5000 Uiso R . . . 2 .
H242 H 0.5652 0.7573 -0.2762 0.1042 0.5000 Uiso R . . . 2 .
H551 H 0.8001 0.7059 -0.0384 0.0560 1.0000 Uiso R . . . . .
H561 H 0.7798 0.7162 0.0895 0.0606 1.0000 Uiso R . . . . .
H581 H 0.7674 0.5396 0.1080 0.0476 1.0000 Uiso R . . . . .
H591 H 0.7884 0.5276 -0.0229 0.0454 1.0000 Uiso R . . . . .
H611 H 0.8080 0.7034 0.2166 0.0573 1.0000 Uiso R . . . . .
H621 H 0.7891 0.7068 0.3472 0.0542 1.0000 Uiso R . . . . .
H641 H 0.6903 0.5615 0.3320 0.0443 1.0000 Uiso R . . . . .
H651 H 0.7067 0.5602 0.1997 0.0477 1.0000 Uiso R . . . . .
H91 H 0.7270(6) 0.8151(7) -0.0758(8) 0.0467(18) 1.0000 Uiso D . . . . .
H121 H 0.6474(7) 0.8308(8) -0.2318(9) 0.0568(19) 1.0000 Uiso D . . . . .
H521 H 0.8264(8) 0.5556(9) -0.2014(9) 0.0595(19) 1.0000 Uiso D . . . . .

loop_
_atom_site_aniso_label
_atom_site_aniso_U_11
_atom_site_aniso_U_22
_atom_site_aniso_U_33
_atom_site_aniso_U_23
_atom_site_aniso_U_13
_atom_site_aniso_U_12
C1 0.0398(7) 0.0398(7) 0.0111(9) 0.0000 0.0000 0.0000
C2 0.0422(6) 0.0415(6) 0.0119(5) -0.0007(4) 0.0012(4) -0.0017(5)
C3 0.0489(7) 0.0421(7) 0.0202(6) 0.0019(5) 0.0049(5) 0.0008(5)
C4 0.0566(8) 0.0435(7) 0.0211(6) 0.0051(5) 0.0048(5) -0.0031(6)
C5 0.0504(7) 0.0498(7) 0.0157(5) 0.0009(5) 0.0064(5) -0.0080(6)
C6 0.0499(7) 0.0501(7) 0.0225(6) 0.0001(5) 0.0091(5) 0.0016(6)
C7 0.0487(7) 0.0441(7) 0.0204(6) 0.0045(5) 0.0063(5) 0.0025(5)
C8 0.0537(8) 0.0462(7) 0.0171(6) -0.0003(5) 0.0062(5) -0.0077(6)
N9 0.0507(6) 0.0477(6) 0.0151(5) -0.0011(4) 0.0046(4) -0.0018(5)
C10 0.0512(8) 0.0451(7) 0.0198(6) -0.0009(5) 0.0071(5) -0.0040(6)
C11 0.0550(8) 0.0456(7) 0.0360(7) -0.0007(6) 0.0067(6) 0.0027(6)
N12 0.0502(7) 0.0739(8) 0.0174(5) 0.0040(5) 0.0052(5) -0.0142(6)
C13 0.0502(18) 0.0416(18) 0.0261(15) -0.0011(15) -0.0004(12) -0.0097(17)
C14 0.0470(17) 0.061(2) 0.062(2) 0.0159(17) -0.0133(16) 0.0020(15)
C23 0.060(3) 0.083(3) 0.0259(16) 0.001(2) 0.0014(16) -0.021(3)
C24 0.074(2) 0.103(3) 0.0401(19) 0.0088(19) -0.0049(17) -0.020(2)
O51 0.0836(8) 0.0488(6) 0.0172(4) 0.0039(4) 0.0131(4) 0.0067(5)
O52 0.0495(5) 0.0501(5) 0.0162(4) -0.0059(4) 0.0042(4) 0.0002(4)
C53 0.0440(7) 0.0462(7) 0.0164(6) -0.0002(5) 0.0016(5) 0.0048(5)
C54 0.0478(7) 0.0452(7) 0.0145(5) -0.0006(5) 0.0033(5) 0.0041(5)
C55 0.0791(10) 0.0402(7) 0.0182(6) 0.0039(5) 0.0117(6) 0.0029(7)
C56 0.0871(11) 0.0375(7) 0.0195(6) -0.0014(5) 0.0141(6) 0.0006(7)
C57 0.0555(8) 0.0406(7) 0.0151(5) -0.0001(5) 0.0069(5) 0.0012(5)
C58 0.0544(8) 0.0397(7) 0.0181(6) 0.0010(5) 0.0062(5) -0.0004(5)
C59 0.0493(7) 0.0408(7) 0.0194(6) -0.0025(5) 0.0044(5) 0.0017(5)
C60 0.0542(8) 0.0389(6) 0.0148(5) 0.0009(4) 0.0058(5) 0.0017(5)
C61 0.0781(10) 0.0450(7) 0.0199(6) -0.0016(5) 0.0144(6) -0.0142(7)
C62 0.0692(9) 0.0445(7) 0.0181(6) -0.0048(5) 0.0075(6) -0.0109(6)
C63 0.0438(7) 0.0408(6) 0.0141(5) 0.0020(4) 0.0039(4) 0.0043(5)
C64 0.0451(7) 0.0447(7) 0.0187(6) 0.0013(5) 0.0057(5) -0.0023(5)
C65 0.0494(7) 0.0451(7) 0.0171(6) -0.0027(5) 0.0041(5) -0.0033(6)
C66 0.0408(6) 0.0430(6) 0.0154(5) 0.0029(4) 0.0029(4) 0.0057(5)
O67 0.0701(7) 0.0509(6) 0.0158(4) -0.0027(4) 0.0031(4) -0.0048(5)
O68 0.0600(6) 0.0516(5) 0.0165(4) 0.0037(4) 0.0076(4) -0.0054(4)

loop_
_atom_type_symbol
_atom_type_scat_dispersion_real
_atom_type_scat_dispersion_imag
_atom_type_scat_Cromer_Mann_a1
_atom_type_scat_Cromer_Mann_b1
_atom_type_scat_Cromer_Mann_a2
_atom_type_scat_Cromer_Mann_b2
_atom_type_scat_Cromer_Mann_a3
_atom_type_scat_Cromer_Mann_b3
_atom_type_scat_Cromer_Mann_a4
_atom_type_scat_Cromer_Mann_b4
_atom_type_scat_Cromer_Mann_c
_atom_type_scat_source
C 0.0181 0.0091 2.3100 20.8439 1.0200 10.2075 1.5886 0.5687 0.8650 51.6512 0.2156 'International Tables Vol C 4.2.6.8 and 6.1.1.4'
H 0.0000 0.0000 0.4930 10.5109 0.3229 26.1257 0.1402 3.1424 0.0408 57.7998 0.0030 'International Tables Vol C 4.2.6.8 and 6.1.1.4'
N 0.0311 0.0180 12.2126 0.0057 3.1322 9.8933 2.0125 28.9975 1.1663 0.5826 -11.5290 'International Tables Vol C 4.2.6.8 and 6.1.1.4'
O 0.0492 0.0322 3.0485 13.2771 2.2868 5.7011 1.5463 0.3239 0.8670 32.9089 0.2508 'International Tables Vol C 4.2.6.8 and 6.1.1.4'

loop_
_geom_angle_atom_site_label_1
_geom_angle_site_symmetry_1
_geom_angle_atom_site_label_2
_geom_angle_site_symmetry_2
_geom_angle_atom_site_label_3
_geom_angle_site_symmetry_3
_geom_angle
_geom_angle_publ_flag
C2 8_544 C1 . C2 14_465 100.90(9) yes
C2 8_544 C1 . C2 12_564 113.92(5) yes
C2 14_465 C1 . C2 12_564 113.92(5) yes
C2 8_544 C1 . C2 . 113.92(5) yes
C2 14_465 C1 . C2 . 113.92(5) yes
C2 12_564 C1 . C2 . 100.90(9) yes
C1 . C2 . C3 . 118.59(10) yes
C1 . C2 . C7 . 122.10(10) yes
C3 . C2 . C7 . 118.38(11) yes
C2 . C3 . C4 . 120.90(13) yes
C2 . C3 . H31 . 120.3 no
C4 . C3 . H31 . 118.4 no
C3 . C4 . C5 . 120.31(13) yes
C3 . C4 . H41 . 121.7 no
C5 . C4 . H41 . 117.9 no
C4 . C5 . C6 . 119.50(12) yes
C4 . C5 . C8 . 120.19(12) yes
C6 . C5 . C8 . 120.29(13) yes
C5 . C6 . C7 . 119.88(13) yes
C5 . C6 . H61 . 118.8 no
C7 . C6 . H61 . 121.1 no
C6 . C7 . C2 . 120.89(12) yes
C6 . C7 . H71 . 118.2 no
C2 . C7 . H71 . 120.9 no
C5 . C8 . N9 . 118.24(12) yes
C5 . C8 . N12 . 119.98(13) yes
N9 . C8 . N12 . 121.77(12) yes
C8 . N9 . C10 . 123.25(11) yes
C8 . N9 . H91 . 117.5(9) no
C10 . N9 . H91 . 118.1(9) no
N9 . C10 . C11 . 110.63(11) yes
N9 . C10 . H101 . 108.7 no
C11 . C10 . H101 . 105.8 no
N9 . C10 . H102 . 109.3 no
C11 . C10 . H102 . 111.1 no
H101 . C10 . H102 . 111.2 no
C10 . C11 . H111 . 105.7 no
C10 . C11 . H112 . 110.7 no
H111 . C11 . H112 . 112.4 no
C10 . C11 . H113 . 111.5 no
H111 . C11 . H113 . 106.1 no
H112 . C11 . H113 . 110.2 no
C8 . N12 . H121 . 119.1(11) no
N12 . C13 . C14 . 106.5(3) yes
N12 . C13 . H132 . 113.8 no
C14 . C13 . H132 . 114.5 no
N12 . C13 . H131 . 108.5 no
C14 . C13 . H131 . 112.4 no
H132 . C13 . H131 . 101.1 no
C13 . C14 . H141 . 113.0 no
C13 . C14 . H142 . 110.4 no
H141 . C14 . H142 . 115.2 no
C13 . C14 . H143 . 106.3 no
H141 . C14 . H143 . 105.7 no
H142 . C14 . H143 . 105.3 no
N12 . C23 . C24 . 109.0(3) yes
N12 . C23 . H232 . 107.9 no
C24 . C23 . H232 . 113.2 no
N12 . C23 . H231 . 111.5 no
C24 . C23 . H231 . 107.8 no
H232 . C23 . H231 . 107.5 no
C23 . C24 . H241 . 95.5 no
C23 . C24 . H243 . 104.8 no
H241 . C24 . H243 . 116.4 no
C23 . C24 . H242 . 98.0 no
H241 . C24 . H242 . 114.8 no
H243 . C24 . H242 . 120.7 no
C53 . O52 . H521 . 113.2(12) no
O52 . C53 . O51 . 124.25(11) yes
O52 . C53 . C54 . 115.05(11) yes
O51 . C53 . C54 . 120.67(12) yes
C53 . C54 . C55 . 120.35(12) yes
C53 . C54 . C59 . 120.52(12) yes
C55 . C54 . C59 . 119.11(11) yes
C54 . C55 . C56 . 120.65(13) yes
C54 . C55 . H551 . 119.8 no
C56 . C55 . H551 . 119.6 no
C55 . C56 . C57 . 120.56(13) yes
C55 . C56 . H561 . 118.5 no
C57 . C56 . H561 . 120.9 no
C56 . C57 . C58 . 118.30(11) yes
C56 . C57 . C60 . 122.20(12) yes
C58 . C57 . C60 . 119.50(11) yes
C57 . C58 . C59 . 121.19(12) yes
C57 . C58 . H581 . 118.4 no
C59 . C58 . H581 . 120.3 no
C54 . C59 . C58 . 120.15(12) yes
C54 . C59 . H591 . 119.5 no
C58 . C59 . H591 . 120.3 no
C57 . C60 . C61 . 122.02(12) yes
C57 . C60 . C65 . 119.77(12) yes
C61 . C60 . C65 . 118.18(11) yes
C60 . C61 . C62 . 120.92(13) yes
C60 . C61 . H611 . 116.9 no
C62 . C61 . H611 . 122.1 no
C61 . C62 . C63 . 120.30(13) yes
C61 . C62 . H621 . 119.0 no
C63 . C62 . H621 . 120.7 no
C62 . C63 . C64 . 119.03(11) yes
C62 . C63 . C66 . 120.48(11) yes
C64 . C63 . C66 . 120.48(11) yes
C63 . C64 . C65 . 120.43(12) yes
C63 . C64 . H641 . 118.9 no
C65 . C64 . H641 . 120.7 no
C60 . C65 . C64 . 121.11(12) yes
C60 . C65 . H651 . 117.9 no
C64 . C65 . H651 . 120.9 no
C63 . C66 . O67 . 119.36(11) yes
C63 . C66 . O68 . 114.62(11) yes
O67 . C66 . O68 . 126.02(11) yes

loop_
_geom_bond_atom_site_label_1
_geom_bond_site_symmetry_1
_geom_bond_atom_site_label_2
_geom_bond_site_symmetry_2
_geom_bond_distance
_geom_bond_publ_flag
C1 . C2 8_544 1.5435(12) yes
C1 . C2 14_465 1.5435(12) yes
C1 . C2 12_564 1.5435(12) yes
C1 . C2 . 1.5435(12) yes
C2 . C3 . 1.3965(18) yes
C2 . C7 . 1.3931(19) yes
C3 . C4 . 1.3823(18) yes
C3 . H31 . 0.960 no
C4 . C5 . 1.394(2) yes
C4 . H41 . 0.976 no
C5 . C6 . 1.387(2) yes
C5 . C8 . 1.4901(16) yes
C6 . C7 . 1.3966(17) yes
C6 . H61 . 1.003 no
C7 . H71 . 0.941 no
C8 . N9 . 1.3081(19) yes
C8 . N12 . 1.3206(18) yes
N9 . C10 . 1.4667(16) yes
N9 . H91 . 0.870(14) no
C10 . C11 . 1.507(2) yes
C10 . H101 . 0.914 no
C10 . H102 . 0.984 no
C11 . H111 . 1.028 no
C11 . H112 . 0.993 no
C11 . H113 . 0.977 no
N12 . H121 . 0.886(14) no
C13 . C14 . 1.539(4) yes
C13 . H132 . 0.900 no
C13 . H131 . 1.000 no
C14 . H141 . 0.939 no
C14 . H142 . 0.936 no
C14 . H143 . 0.997 no
C23 . C24 . 1.498(5) yes
C23 . H232 . 0.984 no
C23 . H231 . 1.027 no
C24 . H241 . 0.990 no
C24 . H243 . 0.968 no
C24 . H242 . 0.987 no
O51 . C53 . 1.2247(17) yes
O52 . C53 . 1.2883(16) yes
O52 . H521 . 0.930(15) no
C53 . C54 . 1.5002(16) yes
C54 . C55 . 1.3874(19) yes
C54 . C59 . 1.3885(19) yes
C55 . C56 . 1.3905(17) yes
C55 . H551 . 0.931 no
C56 . C57 . 1.3932(19) yes
C56 . H561 . 0.950 no
C57 . C58 . 1.3924(19) yes
C57 . C60 . 1.4895(16) yes
C58 . C59 . 1.3876(17) yes
C58 . H581 . 0.935 no
C59 . H591 . 0.999 no
C60 . C61 . 1.391(2) yes
C60 . C65 . 1.3927(19) yes
C61 . C62 . 1.3921(18) yes
C61 . H611 . 0.944 no
C62 . C63 . 1.3918(19) yes
C62 . H621 . 0.908 no
C63 . C64 . 1.3857(18) yes
C63 . C66 . 1.5083(15) yes
C64 . C65 . 1.3873(17) yes
C64 . H641 . 0.943 no
C65 . H651 . 0.944 no
C66 . O67 . 1.2300(16) yes
C66 . O68 . 1.2779(16) yes

loop_
_geom_hbond_atom_site_label_D
_geom_hbond_site_symmetry_D
_geom_hbond_atom_site_label_H
_geom_hbond_site_symmetry_H
_geom_hbond_atom_site_label_A
_geom_hbond_site_symmetry_A
_geom_hbond_angle_DHA
_geom_hbond_distance_DH
_geom_hbond_distance_HA
_geom_hbond_distance_DA
_geom_hbond_publ_flag
C10 . H102 . O51 4_664 127 0.98 2.53 3.217(2) yes
C11 . H112 . O52 16_464 122 0.99 2.60 3.232(2) yes
C11 . H113 . O51 . 171 0.98 2.39 3.360(2) yes
C24 . H243 . O51 4_664 129 0.97 2.48 3.174(2) yes
C58 . H581 . O52 7_454 133 0.94 2.58 3.287(2) yes
N9 . H91 . O67 4_665 176.9(14) 0.870(14) 1.882(14) 2.751(2) yes
N12 . H121 . O51 4_664 162.2(16) 0.886(14) 1.971(15) 2.828(2) yes
O52 . H521 . C66 7_453 155.3(17) 0.930(15) 2.472(16) 3.340(2) yes
O52 . H521 . O68 7_453 175.1(19) 0.930(15) 1.518(15) 2.447(2) yes
